data_7229309
loop_
_publ_author_name
'Hariharan, P. S.'
'Moon, Dohyun'
'Anthony, Philip Philip'

_publ_section_title
;
 Crystallization induced reversible fluorescence switching and alkyl chain
 length dependent thermally stable supercooled organic fluorescent liquid
;
_journal_name_full CrystEngComm
_journal_paper_doi 10.1039/C7CE01650F
_journal_year 2017
_chemical_formula_moiety 'C23 H23 N O2'
_chemical_formula_sum 'C23 H23 N O2'
_chemical_formula_weight 345.42
_chemical_name_systematic 4-(diphenylamino)-2-butyloxybenzaldehyde
_space_group_crystal_system monoclinic
_space_group_IT_number 14
_space_group_name_Hall '-P 2ybc'
_space_group_name_H-M_alt 'P 1 21/c 1'
_symmetry_space_group_name_Hall '-P 2ybc'
_symmetry_space_group_name_H-M 'P 1 21/c 1'
_atom_sites_solution_hydrogens geom
_audit_creation_method SHELXL-2014/7
_audit_update_record
;
2017-08-31 deposited with the CCDC.
2017-10-10 downloaded from the CCDC.
;
_cell_angle_alpha 90
_cell_angle_beta 91.60(3)
_cell_angle_gamma 90
_cell_formula_units_Z 4
_cell_length_a 9.4190(19)
_cell_length_b 10.485(2)
_cell_length_c 19.426(4)
_cell_measurement_reflns_used 57147
_cell_measurement_temperature 100(2)
_cell_measurement_theta_max 33.679
_cell_measurement_theta_min 0.349
_cell_volume 1917.7(7)
_computing_cell_refinement '<i>HKL3000sm</i>(Otwinowski & Minor, 1997)'
_computing_data_collection '<i>PAL ADSC Quantum-210 ADX Program</i>(Arvai & Nielsen, 1983)'
_computing_data_reduction '<i>HKL3000sm</i>(Otwinowski & Minor, 1997)'
_computing_molecular_graphics '<i>DIAMOND</i>(Putz, Brandenburg, 2007)'
_computing_publication_material '<i>enCIFer 1.5.1</i>'
_computing_structure_refinement '<i>SHELXL-2014/7</i>(Sheldrick, 2015b)'
_computing_structure_solution '<i>SHELXT-2014/5</i>(Sheldrick, 2015a)'
_diffrn_ambient_temperature 100(2)
_diffrn_measured_fraction_theta_full 0.995
_diffrn_measured_fraction_theta_max 0.993
_diffrn_measurement_device_type 'ADSC Q210 CCD area detector'
_diffrn_measurement_method 'omega scan'
_diffrn_radiation_type synchrotron
_diffrn_radiation_wavelength 0.610
_diffrn_reflns_av_R_equivalents 0.0472
_diffrn_reflns_av_unetI/netI 0.0469
_diffrn_reflns_Laue_measured_fraction_full 0.995
_diffrn_reflns_Laue_measured_fraction_max 0.993
_diffrn_reflns_limit_h_max 13
_diffrn_reflns_limit_h_min -13
_diffrn_reflns_limit_k_max 14
_diffrn_reflns_limit_k_min -14
_diffrn_reflns_limit_l_max 26
_diffrn_reflns_limit_l_min -26
_diffrn_reflns_number 18585
_diffrn_reflns_point_group_measured_fraction_full 0.995
_diffrn_reflns_point_group_measured_fraction_max 0.993
_diffrn_reflns_theta_full 21.469
_diffrn_reflns_theta_max 24.999
_diffrn_reflns_theta_min 1.856
_diffrn_source 'PLSII 2D bending magnet'
_exptl_absorpt_coefficient_mu 0.056
_exptl_absorpt_correction_T_max 0.998
_exptl_absorpt_correction_T_min 0.980
_exptl_absorpt_correction_type empirical
_exptl_absorpt_process_details '<i>HKL3000sm Scalepack(Otwinowski & Minor, 1997)</i>'
_exptl_crystal_colour 'pale yellow'
_exptl_crystal_density_diffrn 1.196
_exptl_crystal_description plate
_exptl_crystal_F_000 736
_exptl_crystal_size_max 0.398
_exptl_crystal_size_mid 0.125
_exptl_crystal_size_min 0.095
_refine_diff_density_max 1.054
_refine_diff_density_min -0.316
_refine_diff_density_rms 0.060
_refine_ls_extinction_coef 0.035(5)
_refine_ls_extinction_expression Fc^*^=kFc[1+0.001xFc^2^\l^3^/sin(2\q)]^-1/4^
_refine_ls_extinction_method 'SHELXL-2014/7 (Sheldrick 2014'
_refine_ls_goodness_of_fit_ref 1.083
_refine_ls_hydrogen_treatment constr
_refine_ls_matrix_type full
_refine_ls_number_parameters 237
_refine_ls_number_reflns 5307
_refine_ls_number_restraints 0
_refine_ls_restrained_S_all 1.083
_refine_ls_R_factor_all 0.0700
_refine_ls_R_factor_gt 0.0510
_refine_ls_shift/su_max 0.000
_refine_ls_shift/su_mean 0.000
_refine_ls_structure_factor_coef Fsqd
_refine_ls_weighting_details 'w=1/[\s^2^(Fo^2^)+(0.0916P)^2^+0.1689P] where P=(Fo^2^+2Fc^2^)/3'
_refine_ls_weighting_scheme calc
_refine_ls_wR_factor_gt 0.1432
_refine_ls_wR_factor_ref 0.1523
_reflns_Friedel_coverage 0.000
_reflns_number_gt 3965
_reflns_number_total 5307
_reflns_threshold_expression 'I > 2\s(I)'
_cod_data_source_file c7ce01650f2.cif
_cod_data_source_block SPA103
_cod_database_code 7229309
_shelx_shelxl_version_number 2014/7
_shelx_space_group_comment
;
The symmetry employed for this shelxl refinement is uniquely defined
by the following loop, which should always be used as a source of
symmetry information in preference to the above space-group names.
They are only intended as comments.
;
_shelx_estimated_absorpt_t_min 0.978
_shelx_estimated_absorpt_t_max 0.995

loop_
_space_group_symop_operation_xyz
'x, y, z'
'-x, y+1/2, -z+1/2'
'-x, -y, -z'
'x, -y-1/2, z-1/2'

loop_
_atom_site_label
_atom_site_type_symbol
_atom_site_fract_x
_atom_site_fract_y
_atom_site_fract_z
_atom_site_U_iso_or_equiv
_atom_site_adp_type
_atom_site_occupancy
_atom_site_site_symmetry_order
_atom_site_calc_flag
_atom_site_refinement_flags_posn
_atom_site_refinement_flags_adp
O1 O 0.26882(11) 0.57699(10) 0.32697(6) 0.0201(2) Uani 1 1 d . .
O2 O 0.60602(10) 0.36017(9) 0.36870(5) 0.0162(2) Uani 1 1 d . .
N1 N 0.86580(12) 0.53389(10) 0.17829(5) 0.0124(2) Uani 1 1 d . .
C1 C 0.37492(14) 0.51279(13) 0.33906(7) 0.0154(3) Uani 1 1 d . .
H1 H 0.3747 0.4571 0.3776 0.018 Uiso 1 1 calc R U
C2 C 0.72545(16) 0.28653(16) 0.39255(7) 0.0216(3) Uani 1 1 d . .
H2A H 0.8005 0.3431 0.4120 0.026 Uiso 1 1 calc R U
H2B H 0.7653 0.2375 0.3541 0.026 Uiso 1 1 calc R U
C3 C 0.67269(18) 0.19639(16) 0.44764(8) 0.0260(4) Uani 1 1 d . .
H3A H 0.5914 0.1469 0.4283 0.031 Uiso 1 1 calc R U
H3B H 0.7493 0.1353 0.4601 0.031 Uiso 1 1 calc R U
C4 C 0.6267(2) 0.26419(18) 0.51226(9) 0.0352(4) Uani 1 1 d . .
H4A H 0.5561 0.3307 0.4995 0.042 Uiso 1 1 calc R U
H4B H 0.7100 0.3069 0.5343 0.042 Uiso 1 1 calc R U
C5 C 0.5616(2) 0.17210(19) 0.56383(9) 0.0372(4) Uani 1 1 d . .
H5A H 0.4760 0.1332 0.5431 0.056 Uiso 1 1 calc R U
H5B H 0.5365 0.2190 0.6054 0.056 Uiso 1 1 calc R U
H5C H 0.6306 0.1053 0.5760 0.056 Uiso 1 1 calc R U
C6 C 0.74475(14) 0.52612(12) 0.21696(6) 0.0110(3) Uani 1 1 d . .
C7 C 0.74089(14) 0.44421(12) 0.27443(6) 0.0116(3) Uani 1 1 d . .
H7 H 0.8209 0.3928 0.2864 0.014 Uiso 1 1 calc R U
C8 C 0.62001(14) 0.43883(12) 0.31352(6) 0.0112(3) Uani 1 1 d . .
C9 C 0.50171(14) 0.51661(12) 0.29784(7) 0.0118(3) Uani 1 1 d . .
C10 C 0.50832(14) 0.59757(13) 0.24079(7) 0.0136(3) Uani 1 1 d . .
H10 H 0.4293 0.6507 0.2297 0.016 Uiso 1 1 calc R U
C11 C 0.62565(14) 0.60266(13) 0.20035(6) 0.0132(3) Uani 1 1 d . .
H11 H 0.6264 0.6575 0.1614 0.016 Uiso 1 1 calc R U
C12 C 0.87874(14) 0.63030(12) 0.12597(6) 0.0118(3) Uani 1 1 d . .
C13 C 0.88244(14) 0.75874(12) 0.14300(7) 0.0137(3) Uani 1 1 d . .
H13 H 0.8778 0.7846 0.1898 0.016 Uiso 1 1 calc R U
C14 C 0.89305(15) 0.84979(13) 0.09091(7) 0.0158(3) Uani 1 1 d . .
H14 H 0.8942 0.9379 0.1022 0.019 Uiso 1 1 calc R U
C15 C 0.90194(17) 0.81200(14) 0.02262(7) 0.0203(3) Uani 1 1 d . .
H15 H 0.9092 0.8741 -0.0127 0.024 Uiso 1 1 calc R U
C16 C 0.90016(18) 0.68338(15) 0.00617(7) 0.0237(3) Uani 1 1 d . .
H16 H 0.9074 0.6574 -0.0405 0.028 Uiso 1 1 calc R U
C17 C 0.88789(17) 0.59219(14) 0.05767(7) 0.0181(3) Uani 1 1 d . .
H17 H 0.8858 0.5041 0.0462 0.022 Uiso 1 1 calc R U
C18 C 0.97218(14) 0.43620(12) 0.17860(6) 0.0108(3) Uani 1 1 d . .
C19 C 1.11440(14) 0.47198(13) 0.18378(7) 0.0137(3) Uani 1 1 d . .
H19 H 1.1389 0.5588 0.1917 0.016 Uiso 1 1 calc R U
C20 C 1.22023(15) 0.38146(13) 0.17750(7) 0.0151(3) Uani 1 1 d . .
H20 H 1.3171 0.4067 0.1794 0.018 Uiso 1 1 calc R U
C21 C 1.18500(15) 0.25348(13) 0.16837(6) 0.0137(3) Uani 1 1 d . .
H21 H 1.2575 0.1914 0.1636 0.016 Uiso 1 1 calc R U
C22 C 1.04323(15) 0.21730(13) 0.16635(6) 0.0135(3) Uani 1 1 d . .
H22 H 1.0191 0.1296 0.1622 0.016 Uiso 1 1 calc R U
C23 C 0.93631(14) 0.30803(12) 0.17036(6) 0.0125(3) Uani 1 1 d . .
H23 H 0.8394 0.2829 0.1675 0.015 Uiso 1 1 calc R U

loop_
_atom_site_aniso_label
_atom_site_aniso_U_11
_atom_site_aniso_U_22
_atom_site_aniso_U_33
_atom_site_aniso_U_23
_atom_site_aniso_U_13
_atom_site_aniso_U_12
O1 0.0128(5) 0.0184(5) 0.0295(6) 0.0034(4) 0.0060(4) 0.0047(4)
O2 0.0124(5) 0.0185(5) 0.0179(5) 0.0091(4) 0.0053(4) 0.0050(4)
N1 0.0134(5) 0.0108(5) 0.0132(5) 0.0021(4) 0.0058(4) 0.0021(4)
C1 0.0115(6) 0.0149(7) 0.0199(6) 0.0021(5) 0.0043(5) 0.0001(5)
C2 0.0150(7) 0.0301(8) 0.0199(7) 0.0102(6) 0.0040(5) 0.0096(6)
C3 0.0274(8) 0.0280(8) 0.0226(7) 0.0089(6) 0.0034(6) 0.0064(7)
C4 0.0459(11) 0.0386(10) 0.0215(8) 0.0015(7) 0.0085(7) -0.0059(9)
C5 0.0430(11) 0.0449(11) 0.0244(8) 0.0097(7) 0.0119(7) -0.0056(9)
C6 0.0114(6) 0.0110(6) 0.0107(5) -0.0024(4) 0.0024(4) -0.0008(5)
C7 0.0103(6) 0.0117(6) 0.0127(6) -0.0009(4) 0.0016(4) 0.0018(5)
C8 0.0117(6) 0.0105(6) 0.0116(5) 0.0004(4) 0.0019(4) -0.0008(5)
C9 0.0101(6) 0.0111(6) 0.0144(6) -0.0005(4) 0.0018(4) 0.0002(5)
C10 0.0112(6) 0.0119(6) 0.0176(6) 0.0009(5) -0.0004(5) 0.0013(5)
C11 0.0130(6) 0.0127(6) 0.0137(6) 0.0020(4) -0.0001(5) -0.0006(5)
C12 0.0128(6) 0.0120(6) 0.0108(6) 0.0016(4) 0.0032(4) 0.0013(5)
C13 0.0146(6) 0.0137(6) 0.0129(6) -0.0018(5) 0.0041(5) -0.0015(5)
C14 0.0156(7) 0.0118(6) 0.0203(7) 0.0021(5) 0.0052(5) 0.0004(5)
C15 0.0241(8) 0.0195(7) 0.0176(6) 0.0075(5) 0.0046(5) 0.0044(6)
C16 0.0372(9) 0.0233(8) 0.0106(6) 0.0014(5) 0.0036(6) 0.0075(7)
C17 0.0274(8) 0.0138(7) 0.0130(6) -0.0018(5) 0.0011(5) 0.0023(6)
C18 0.0135(6) 0.0108(6) 0.0083(5) 0.0001(4) 0.0031(4) 0.0012(5)
C19 0.0148(6) 0.0118(6) 0.0147(6) 0.0004(4) 0.0022(5) -0.0027(5)
C20 0.0113(6) 0.0185(7) 0.0155(6) 0.0023(5) 0.0011(5) -0.0018(5)
C21 0.0151(6) 0.0158(7) 0.0103(5) 0.0024(4) 0.0022(4) 0.0040(5)
C22 0.0183(7) 0.0104(6) 0.0120(5) -0.0003(4) 0.0025(5) -0.0009(5)
C23 0.0118(6) 0.0131(6) 0.0127(5) -0.0008(4) 0.0025(4) -0.0020(5)

loop_
_atom_type_symbol
_atom_type_description
_atom_type_scat_dispersion_real
_atom_type_scat_dispersion_imag
_atom_type_scat_source
C C 0.0020 0.0010 'International Tables Vol C Tables 4.2.6.8 and 6.1.1.4'
H H 0.0000 0.0000 'International Tables Vol C Tables 4.2.6.8 and 6.1.1.4'
N N 0.0040 0.0020 'International Tables Vol C Tables 4.2.6.8 and 6.1.1.4'
O O 0.0080 0.0040 'International Tables Vol C Tables 4.2.6.8 and 6.1.1.4'

loop_
_geom_angle_atom_site_label_1
_geom_angle_atom_site_label_2
_geom_angle_atom_site_label_3
_geom_angle
C8 O2 C2 119.29(10)
C6 N1 C18 122.80(11)
C6 N1 C12 120.72(11)
C18 N1 C12 115.57(10)
O1 C1 C9 123.89(13)
O1 C1 H1 118.1
C9 C1 H1 118.1
O2 C2 C3 107.08(12)
O2 C2 H2A 110.3
C3 C2 H2A 110.3
O2 C2 H2B 110.3
C3 C2 H2B 110.3
H2A C2 H2B 108.6
C4 C3 C2 113.42(14)
C4 C3 H3A 108.9
C2 C3 H3A 108.9
C4 C3 H3B 108.9
C2 C3 H3B 108.9
H3A C3 H3B 107.7
C3 C4 C5 112.01(15)
C3 C4 H4A 109.2
C5 C4 H4A 109.2
C3 C4 H4B 109.2
C5 C4 H4B 109.2
H4A C4 H4B 107.9
C4 C5 H5A 109.5
C4 C5 H5B 109.5
H5A C5 H5B 109.5
C4 C5 H5C 109.5
H5A C5 H5C 109.5
H5B C5 H5C 109.5
N1 C6 C11 120.29(11)
N1 C6 C7 120.34(12)
C11 C6 C7 119.35(12)
C8 C7 C6 119.87(12)
C8 C7 H7 120.1
C6 C7 H7 120.1
O2 C8 C7 123.67(12)
O2 C8 C9 115.33(11)
C7 C8 C9 121.00(12)
C10 C9 C8 118.08(12)
C10 C9 C1 120.50(12)
C8 C9 C1 121.42(12)
C11 C10 C9 122.05(12)
C11 C10 H10 119.0
C9 C10 H10 119.0
C10 C11 C6 119.64(12)
C10 C11 H11 120.2
C6 C11 H11 120.2
C13 C12 C17 120.31(12)
C13 C12 N1 120.99(11)
C17 C12 N1 118.69(12)
C12 C13 C14 119.52(12)
C12 C13 H13 120.2
C14 C13 H13 120.2
C15 C14 C13 120.29(13)
C15 C14 H14 119.9
C13 C14 H14 119.9
C16 C15 C14 119.80(13)
C16 C15 H15 120.1
C14 C15 H15 120.1
C15 C16 C17 120.24(13)
C15 C16 H16 119.9
C17 C16 H16 119.9
C12 C17 C16 119.83(13)
C12 C17 H17 120.1
C16 C17 H17 120.1
C19 C18 C23 119.86(12)
C19 C18 N1 118.62(12)
C23 C18 N1 121.44(12)
C20 C19 C18 120.18(12)
C20 C19 H19 119.9
C18 C19 H19 119.9
C19 C20 C21 120.15(13)
C19 C20 H20 119.9
C21 C20 H20 119.9
C22 C21 C20 119.52(12)
C22 C21 H21 120.2
C20 C21 H21 120.2
C21 C22 C23 120.65(12)
C21 C22 H22 119.7
C23 C22 H22 119.7
C22 C23 C18 119.53(13)
C22 C23 H23 120.2
C18 C23 H23 120.2

loop_
_geom_bond_atom_site_label_1
_geom_bond_atom_site_label_2
_geom_bond_distance
O1 C1 1.2223(17)
O2 C8 1.3619(15)
O2 C2 1.4308(17)
N1 C6 1.3851(17)
N1 C18 1.4328(17)
N1 C12 1.4409(16)
C1 C9 1.4568(18)
C1 H1 0.9500
C2 C3 1.522(2)
C2 H2A 0.9900
C2 H2B 0.9900
C3 C4 1.516(2)
C3 H3A 0.9900
C3 H3B 0.9900
C4 C5 1.532(2)
C4 H4A 0.9900
C4 H4B 0.9900
C5 H5A 0.9800
C5 H5B 0.9800
C5 H5C 0.9800
C6 C11 1.4094(18)
C6 C7 1.4099(17)
C7 C8 1.3871(18)
C7 H7 0.9500
C8 C9 1.4073(18)
C9 C10 1.3987(18)
C10 C11 1.3747(19)
C10 H10 0.9500
C11 H11 0.9500
C12 C13 1.3870(18)
C12 C17 1.3906(18)
C13 C14 1.3967(18)
C13 H13 0.9500
C14 C15 1.389(2)
C14 H14 0.9500
C15 C16 1.386(2)
C15 H15 0.9500
C16 C17 1.3910(19)
C16 H16 0.9500
C17 H17 0.9500
C18 C19 1.3920(19)
C18 C23 1.3938(18)
C19 C20 1.3843(19)
C19 H19 0.9500
C20 C21 1.392(2)
C20 H20 0.9500
C21 C22 1.388(2)
C21 H21 0.9500
C22 C23 1.3891(19)
C22 H22 0.9500
C23 H23 0.9500

loop_
_geom_torsion_atom_site_label_1
_geom_torsion_atom_site_label_2
_geom_torsion_atom_site_label_3
_geom_torsion_atom_site_label_4
_geom_torsion
C8 O2 C2 C3 -172.64(12)
O2 C2 C3 C4 -67.06(18)
C2 C3 C4 C5 174.75(16)
C18 N1 C6 C11 -161.15(12)
C12 N1 C6 C11 7.45(18)
C18 N1 C6 C7 20.61(19)
C12 N1 C6 C7 -170.78(11)
N1 C6 C7 C8 178.87(12)
C11 C6 C7 C8 0.62(19)
C2 O2 C8 C7 5.94(19)
C2 O2 C8 C9 -174.08(12)
C6 C7 C8 O2 178.29(12)
C6 C7 C8 C9 -1.69(19)
O2 C8 C9 C10 -178.64(12)
C7 C8 C9 C10 1.34(19)
O2 C8 C9 C1 0.76(18)
C7 C8 C9 C1 -179.26(13)
O1 C1 C9 C10 0.5(2)
O1 C1 C9 C8 -178.90(13)
C8 C9 C10 C11 0.1(2)
C1 C9 C10 C11 -179.32(13)
C9 C10 C11 C6 -1.1(2)
N1 C6 C11 C10 -177.47(12)
C7 C6 C11 C10 0.78(19)
C6 N1 C12 C13 64.29(18)
C18 N1 C12 C13 -126.32(13)
C6 N1 C12 C17 -115.88(15)
C18 N1 C12 C17 53.52(17)
C17 C12 C13 C14 1.1(2)
N1 C12 C13 C14 -179.10(12)
C12 C13 C14 C15 -0.9(2)
C13 C14 C15 C16 0.1(2)
C14 C15 C16 C17 0.7(2)
C13 C12 C17 C16 -0.3(2)
N1 C12 C17 C16 179.87(14)
C15 C16 C17 C12 -0.6(2)
C6 N1 C18 C19 -135.04(13)
C12 N1 C18 C19 55.81(16)
C6 N1 C18 C23 48.25(17)
C12 N1 C18 C23 -120.90(13)
C23 C18 C19 C20 3.08(19)
N1 C18 C19 C20 -173.68(11)
C18 C19 C20 C21 -2.26(19)
C19 C20 C21 C22 -0.66(19)
C20 C21 C22 C23 2.78(19)
C21 C22 C23 C18 -1.95(19)
C19 C18 C23 C22 -0.98(18)
N1 C18 C23 C22 175.69(11)
